data_1513018
loop_
_publ_author_name
'Yuan-Yuan Gao'
'Ming-Fang Yang'
'Ning Han, Yue Ma'
'Ya-Li Wang'
'Yu-Zhang Tong'
'Qing-Lun Wang'
'Li-Cun Li'
'Dai-Zheng Liao'

_publ_section_title
;
 Synthesis, crystal structures and magneto-structural correlations study
 of three 3d metal-radical heterospin complexes
;
_journal_name_full
;
Inorganica Chimica Acta
;
_journal_page_first 32
_journal_page_last 37
_journal_paper_doi 10.1016/j.ica.2012.11.013
_journal_volume 397
_journal_year 2013
_chemical_formula_sum 'C31 H37 N7 Ni O10'
_chemical_formula_weight 726.39
_space_group_IT_number 33
_symmetry_cell_setting orthorhombic
_symmetry_space_group_name_Hall 'P 2c -2n'
_symmetry_space_group_name_H-M 'P n a 21'
_atom_sites_solution_hydrogens geom
_atom_sites_solution_primary direct
_atom_sites_solution_secondary difmap
_cell_angle_alpha 90.00
_cell_angle_beta 90.00
_cell_angle_gamma 90.00
_cell_formula_units_Z 4
_cell_length_a 13.169(2)
_cell_length_b 10.2444(16)
_cell_length_c 24.607(4)
_cell_measurement_reflns_used 4785
_cell_measurement_temperature 293(2)
_cell_measurement_theta_max 22.64
_cell_measurement_theta_min 2.52
_cell_volume 3319.7(9)
_computing_cell_refinement 'Bruker SMART APEX II'
_computing_data_collection 'Bruker SMART APEX II'
_computing_data_reduction 'Bruker SAINT'
_computing_molecular_graphics 'Bruker SHELXTL'
_computing_publication_material 'Bruker SHELXTL'
_computing_structure_refinement 'SHELXL-97 (Sheldrick, 1997)'
_computing_structure_solution 'SHELXS-97 (Sheldrick, 1990)'
_diffrn_ambient_temperature 293(2)
_diffrn_measured_fraction_theta_full 0.999
_diffrn_measured_fraction_theta_max 0.999
_diffrn_measurement_device_type 'APEX II CCD area detector'
_diffrn_measurement_method 'phi and omega scans'
_diffrn_radiation_monochromator graphite
_diffrn_radiation_source 'fine-focus sealed tube'
_diffrn_radiation_type MoK\a
_diffrn_radiation_wavelength 0.71073
_diffrn_reflns_av_R_equivalents 0.0287
_diffrn_reflns_av_sigmaI/netI 0.0455
_diffrn_reflns_limit_h_max 15
_diffrn_reflns_limit_h_min -14
_diffrn_reflns_limit_k_max 11
_diffrn_reflns_limit_k_min -12
_diffrn_reflns_limit_l_max 28
_diffrn_reflns_limit_l_min -29
_diffrn_reflns_number 17120
_diffrn_reflns_theta_full 25.02
_diffrn_reflns_theta_max 25.02
_diffrn_reflns_theta_min 2.15
_exptl_absorpt_coefficient_mu 0.652
_exptl_absorpt_correction_T_max 0.889
_exptl_absorpt_correction_T_min 0.816
_exptl_absorpt_correction_type multi-scan
_exptl_absorpt_process_details SADABS
_exptl_crystal_colour GREEN
_exptl_crystal_density_diffrn 1.453
_exptl_crystal_density_method 'not measured'
_exptl_crystal_description BLOCK
_exptl_crystal_F_000 1520
_exptl_crystal_size_max 0.32
_exptl_crystal_size_mid 0.26
_exptl_crystal_size_min 0.18
_refine_diff_density_max 0.833
_refine_diff_density_min -0.442
_refine_diff_density_rms 0.069
_refine_ls_abs_structure_details 'Flack H D (1983), Acta Cryst. A39, 876-881'
_refine_ls_abs_structure_Flack -10(10)
_refine_ls_extinction_method none
_refine_ls_goodness_of_fit_ref 1.038
_refine_ls_hydrogen_treatment constr
_refine_ls_matrix_type full
_refine_ls_number_parameters 451
_refine_ls_number_reflns 5748
_refine_ls_number_restraints 40
_refine_ls_restrained_S_all 1.079
_refine_ls_R_factor_all 0.0553
_refine_ls_R_factor_gt 0.0487
_refine_ls_shift/su_max 0.030
_refine_ls_shift/su_mean 0.001
_refine_ls_structure_factor_coef Fsqd
_refine_ls_weighting_details 'calc w=1/[\s^2^(Fo^2^)+(0.0795P)^2^+3.3826P] where P=(Fo^2^+2Fc^2^)/3'
_refine_ls_weighting_scheme calc
_refine_ls_wR_factor_gt 0.1309
_refine_ls_wR_factor_ref 0.1363
_reflns_number_gt 5114
_reflns_number_total 5748
_reflns_threshold_expression >2sigma(I)
_cod_data_source_file ICA-2013-397-32-37-2.cif
_cod_data_source_block 51129c
_cod_depositor_comments
;
The following automatic conversions were performed:

'_exptl_absorpt_correction_type' value 'MULTI-SCAN' changed to
'multi-scan' according to the built-in table from CIF Core dictionary
named 'cif_core.dic' version 2.4.1 from 2010-06-29.

Automatic conversion script
Id: cif_fix_values 1891 2012-01-12 08:04:46Z andrius 
;
_cod_original_cell_volume 3319.6(9)
_cod_original_sg_symbol_H-M Pna2(1)
_cod_database_code 1513018

loop_
_symmetry_equiv_pos_as_xyz
'x, y, z'
'-x, -y, z+1/2'
'x+1/2, -y+1/2, z'
'-x+1/2, y+1/2, z+1/2'

loop_
_atom_site_label
_atom_site_type_symbol
_atom_site_fract_x
_atom_site_fract_y
_atom_site_fract_z
_atom_site_U_iso_or_equiv
_atom_site_adp_type
_atom_site_occupancy
_atom_site_symmetry_multiplicity
_atom_site_calc_flag
_atom_site_refinement_flags
Ni1 Ni 0.45836(3) 0.67762(5) 0.62151(2) 0.02491(15) Uani 1 1 d .
O1 O 0.7829(4) 0.8670(9) 0.4030(3) 0.124(3) Uani 1 1 d .
O2 O 0.4585(6) 0.8322(14) 0.3401(3) 0.213(7) Uani 1 1 d .
O3 O 0.1095(4) 0.7437(7) 0.83825(19) 0.0841(17) Uani 1 1 d .
O4 O 0.3867(4) 0.5197(7) 0.9036(2) 0.098(2) Uani 1 1 d .
O5 O 0.6133(2) 0.6649(3) 0.64846(14) 0.0315(7) Uani 1 1 d .
O6 O 0.7432(2) 0.5221(4) 0.64948(17) 0.0439(9) Uani 1 1 d .
O7 O 0.5441(2) 0.0991(3) 0.60049(18) 0.0474(11) Uani 1 1 d .
H7 H 0.6046 0.0837 0.6051 0.071 Uiso 1 1 calc R
O8 O 0.2360(2) 0.4068(3) 0.58569(19) 0.0457(9) Uani 1 1 d .
O9 O 0.3167(2) 0.5986(3) 0.59154(13) 0.0298(7) Uani 1 1 d .
O10 O 0.4234(3) 0.8720(3) 0.63031(19) 0.0492(10) Uani 1 1 d D
H10B H 0.4514 0.9389 0.6165 0.074 Uiso 1 1 d RD
H10A H 0.3600 0.8781 0.6362 0.074 Uiso 1 1 d RD
N1 N 0.5124(3) 0.7206(4) 0.54368(16) 0.0319(8) Uani 1 1 d .
N2 N 0.7086(4) 0.8597(6) 0.3715(2) 0.0549(13) Uani 1 1 d .
N3 N 0.5590(6) 0.8290(10) 0.3414(3) 0.120(4) Uani 1 1 d .
N4 N 0.3950(3) 0.6555(4) 0.70009(16) 0.0320(9) Uani 1 1 d .
N5 N 0.1718(4) 0.6862(5) 0.86994(19) 0.0459(12) Uani 1 1 d .
N6 N 0.3029(4) 0.5831(5) 0.90163(18) 0.0523(12) Uani 1 1 d .
N7 N 0.4870(2) 0.4885(3) 0.61630(16) 0.0239(7) Uani 1 1 d .
C1 C 0.4933(4) 0.7162(6) 0.4467(2) 0.0458(13) Uani 1 1 d .
H1 H 0.4557 0.6893 0.4167 0.055 Uiso 1 1 calc R
C2 C 0.4630(4) 0.6843(5) 0.4983(3) 0.0423(16) Uani 1 1 d .
H2 H 0.4045 0.6342 0.5021 0.051 Uiso 1 1 calc R
C3 C 0.5963(4) 0.7917(5) 0.5362(2) 0.0367(11) Uani 1 1 d .
H3 H 0.6328 0.8171 0.5668 0.044 Uiso 1 1 calc R
C4 C 0.6315(4) 0.8293(5) 0.4864(2) 0.0418(12) Uani 1 1 d .
H4 H 0.6891 0.8814 0.4837 0.050 Uiso 1 1 calc R
C5 C 0.5810(4) 0.7892(6) 0.4399(2) 0.0442(13) Uani 1 1 d .
C6 C 0.6160(5) 0.8241(6) 0.3852(2) 0.0498(15) Uani 1 1 d .
C7 C 0.7174(6) 0.8634(10) 0.3099(3) 0.078(2) Uani 1 1 d .
C8 C 0.7399(12) 0.7128(11) 0.2897(6) 0.148(6) Uani 1 1 d .
H8A H 0.6767 0.6682 0.2840 0.223 Uiso 1 1 calc R
H8C H 0.7786 0.6679 0.3169 0.223 Uiso 1 1 calc R
H8B H 0.7776 0.7146 0.2563 0.223 Uiso 1 1 calc R
C9 C 0.8055(7) 0.9442(11) 0.2935(3) 0.095(3) Uani 1 1 d .
H9A H 0.8083 0.9494 0.2545 0.143 Uiso 1 1 calc R
H9B H 0.8669 0.9053 0.3069 0.143 Uiso 1 1 calc R
H9C H 0.7983 1.0304 0.3083 0.143 Uiso 1 1 calc R
C10 C 0.6115(7) 0.8879(10) 0.2935(3) 0.087(2) Uani 1 1 d U
C11 C 0.5967(9) 1.0403(11) 0.2938(5) 0.121(4) Uani 1 1 d U
H11A H 0.6142 1.0750 0.2588 0.182 Uiso 1 1 calc R
H11C H 0.6397 1.0783 0.3210 0.182 Uiso 1 1 calc R
H11B H 0.5271 1.0604 0.3018 0.182 Uiso 1 1 calc R
C12 C 0.5719(8) 0.8334(11) 0.2425(3) 0.103(4) Uani 1 1 d .
H12A H 0.5725 0.7398 0.2445 0.155 Uiso 1 1 calc R
H12C H 0.6137 0.8615 0.2128 0.155 Uiso 1 1 calc R
H12B H 0.5036 0.8633 0.2370 0.155 Uiso 1 1 calc R
C13 C 0.4107(4) 0.6201(5) 0.7955(2) 0.0386(11) Uani 1 1 d .
H13 H 0.4527 0.6015 0.8248 0.046 Uiso 1 1 calc R
C14 C 0.4512(4) 0.6344(6) 0.7438(2) 0.0360(12) Uani 1 1 d .
H14 H 0.5213 0.6288 0.7397 0.043 Uiso 1 1 calc R
C15 C 0.2957(4) 0.6690(5) 0.70698(19) 0.0350(11) Uani 1 1 d .
H15 H 0.2562 0.6863 0.6765 0.042 Uiso 1 1 calc R
C16 C 0.2479(4) 0.6591(6) 0.7557(2) 0.0411(13) Uani 1 1 d .
H16 H 0.1779 0.6687 0.7581 0.049 Uiso 1 1 calc R
C17 C 0.3065(4) 0.6339(5) 0.8030(2) 0.0358(11) Uani 1 1 d .
C18 C 0.2607(4) 0.6329(6) 0.8562(2) 0.0391(12) Uani 1 1 d .
C19 C 0.2399(5) 0.6006(8) 0.9506(2) 0.0587(17) Uani 1 1 d .
C20 C 0.2007(10) 0.4604(12) 0.9611(6) 0.147(5) Uani 1 1 d U
H20B H 0.2538 0.3989 0.9535 0.221 Uiso 1 1 calc R
H20A H 0.1436 0.4430 0.9380 0.221 Uiso 1 1 calc R
H20C H 0.1804 0.4524 0.9985 0.221 Uiso 1 1 calc R
C21 C 0.3030(11) 0.6549(15) 0.9931(6) 0.163(5) Uani 1 1 d U
H21B H 0.3678 0.6119 0.9931 0.244 Uiso 1 1 calc R
H21C H 0.2706 0.6424 1.0276 0.244 Uiso 1 1 calc R
H21A H 0.3126 0.7466 0.9867 0.244 Uiso 1 1 calc R
C22 C 0.1522(5) 0.6843(7) 0.9306(3) 0.0603(18) Uani 1 1 d .
C23 C 0.0498(9) 0.6494(15) 0.9392(6) 0.138(5) Uani 1 1 d U
H23A H 0.0083 0.6872 0.9112 0.207 Uiso 1 1 calc R
H23C H 0.0280 0.6811 0.9740 0.207 Uiso 1 1 calc R
H23B H 0.0433 0.5561 0.9382 0.207 Uiso 1 1 calc R
C24 C 0.1637(13) 0.8296(12) 0.9468(5) 0.148(5) Uani 1 1 d U
H24A H 0.2242 0.8645 0.9306 0.223 Uiso 1 1 calc R
H24C H 0.1683 0.8366 0.9856 0.223 Uiso 1 1 calc R
H24B H 0.1058 0.8778 0.9342 0.223 Uiso 1 1 calc R
C25 C 0.6531(3) 0.5530(5) 0.64329(18) 0.0290(10) Uani 1 1 d .
C26 C 0.5798(3) 0.4442(4) 0.62761(18) 0.0246(8) Uani 1 1 d .
C27 C 0.6033(3) 0.3144(4) 0.6227(3) 0.0313(8) Uani 1 1 d .
H27 H 0.6691 0.2851 0.6292 0.038 Uiso 1 1 calc R
C28 C 0.5270(3) 0.2269(5) 0.60779(18) 0.0306(11) Uani 1 1 d .
C29 C 0.4284(3) 0.2737(4) 0.59930(19) 0.0304(10) Uani 1 1 d .
H29 H 0.3755 0.2169 0.5911 0.036 Uiso 1 1 calc R
C30 C 0.4118(3) 0.4060(4) 0.60346(16) 0.0246(9) Uani 1 1 d .
C31 C 0.3133(3) 0.4764(4) 0.59275(18) 0.0274(9) Uani 1 1 d .

loop_
_atom_site_aniso_label
_atom_site_aniso_U_11
_atom_site_aniso_U_22
_atom_site_aniso_U_33
_atom_site_aniso_U_23
_atom_site_aniso_U_13
_atom_site_aniso_U_12
Ni1 0.0223(2) 0.0223(3) 0.0301(3) 0.0000(3) 0.0003(3) -0.00013(18)
O1 0.045(3) 0.260(10) 0.066(4) 0.036(5) -0.001(3) -0.031(4)
O2 0.117(7) 0.434(19) 0.088(5) 0.104(8) -0.044(5) -0.143(9)
O3 0.054(3) 0.151(5) 0.047(2) 0.010(3) 0.004(2) 0.049(3)
O4 0.081(3) 0.154(6) 0.058(3) 0.036(3) 0.011(3) 0.067(4)
O5 0.0277(16) 0.0274(17) 0.0393(17) -0.0036(13) -0.0044(14) -0.0022(13)
O6 0.0224(16) 0.038(2) 0.071(2) 0.0007(18) -0.0075(16) -0.0028(14)
O7 0.0232(15) 0.0264(18) 0.093(3) -0.0051(17) 0.0045(18) -0.0010(13)
O8 0.0181(15) 0.0328(19) 0.086(3) -0.0033(18) -0.0076(17) -0.0044(13)
O9 0.0245(15) 0.0280(18) 0.0369(17) 0.0043(14) -0.0050(13) -0.0002(12)
O10 0.0345(16) 0.0255(16) 0.088(3) 0.0010(19) 0.020(2) 0.0022(13)
N1 0.031(2) 0.029(2) 0.036(2) 0.0007(16) -0.0019(16) 0.0006(16)
N2 0.042(3) 0.081(4) 0.041(3) 0.011(3) 0.003(2) -0.010(3)
N3 0.091(5) 0.225(11) 0.045(3) 0.055(5) -0.027(3) -0.102(6)
N4 0.033(2) 0.026(2) 0.037(2) -0.0006(16) -0.0001(17) 0.0012(16)
N5 0.038(3) 0.070(3) 0.030(2) 0.005(2) 0.0007(19) 0.009(2)
N6 0.047(3) 0.074(3) 0.036(2) 0.007(2) 0.002(2) 0.015(2)
N7 0.0200(15) 0.0265(17) 0.0252(17) 0.0010(17) 0.0035(16) -0.0001(12)
C1 0.048(3) 0.060(4) 0.029(3) 0.006(2) -0.005(2) -0.015(3)
C2 0.039(3) 0.047(4) 0.041(3) 0.006(2) 0.000(2) -0.012(2)
C3 0.036(3) 0.039(3) 0.035(2) -0.002(2) -0.003(2) -0.011(2)
C4 0.040(3) 0.051(3) 0.035(3) 0.008(2) -0.003(2) -0.016(2)
C5 0.047(3) 0.048(3) 0.038(3) 0.013(2) -0.001(2) -0.009(3)
C6 0.054(4) 0.061(4) 0.034(3) 0.007(2) 0.003(3) -0.011(3)
C7 0.072(5) 0.124(7) 0.040(4) 0.024(4) 0.016(3) -0.005(5)
C8 0.201(13) 0.087(7) 0.158(11) 0.007(7) 0.081(10) 0.069(9)
C9 0.097(6) 0.132(8) 0.057(4) 0.022(5) 0.003(4) -0.059(6)
C10 0.094(5) 0.118(6) 0.049(4) 0.022(4) -0.005(4) -0.036(5)
C11 0.146(7) 0.095(6) 0.123(7) 0.032(6) 0.025(6) 0.018(6)
C12 0.101(7) 0.164(10) 0.045(4) 0.009(5) -0.014(4) -0.040(6)
C13 0.032(3) 0.049(3) 0.035(3) -0.003(2) -0.006(2) 0.003(2)
C14 0.030(3) 0.045(3) 0.033(3) -0.002(2) -0.002(2) 0.003(2)
C15 0.029(2) 0.048(3) 0.028(2) 0.001(2) -0.0039(19) 0.007(2)
C16 0.031(3) 0.061(4) 0.031(3) 0.003(2) 0.000(2) 0.008(2)
C17 0.035(3) 0.042(3) 0.030(2) 0.000(2) -0.001(2) 0.001(2)
C18 0.040(3) 0.043(3) 0.034(3) 0.001(2) 0.000(2) 0.009(2)
C19 0.063(4) 0.088(5) 0.025(3) 0.015(3) 0.008(3) 0.012(4)
C20 0.152(8) 0.113(7) 0.177(9) 0.061(6) 0.070(7) 0.011(6)
C21 0.141(9) 0.219(10) 0.129(8) -0.072(7) 0.000(7) 0.039(7)
C22 0.052(4) 0.084(5) 0.045(3) 0.005(3) 0.013(3) 0.019(3)
C23 0.097(7) 0.199(10) 0.119(7) 0.047(7) 0.016(6) 0.024(6)
C24 0.223(10) 0.137(8) 0.085(6) -0.017(5) -0.015(7) 0.050(7)
C25 0.022(2) 0.035(3) 0.030(2) 0.0039(18) -0.0018(17) -0.0029(18)
C26 0.0209(17) 0.027(2) 0.026(2) 0.0046(19) 0.0004(18) -0.0014(15)
C27 0.0205(18) 0.031(2) 0.042(2) -0.001(2) -0.001(3) -0.0003(15)
C28 0.027(2) 0.025(2) 0.040(3) -0.0002(17) 0.0035(17) -0.0007(17)
C29 0.022(2) 0.027(2) 0.042(2) -0.0031(19) 0.0025(19) -0.0022(18)
C30 0.0203(19) 0.026(2) 0.027(2) 0.0011(16) 0.0010(15) -0.0035(17)
C31 0.023(2) 0.029(2) 0.030(2) -0.0024(19) 0.0003(18) -0.0018(18)

loop_
_atom_type_symbol
_atom_type_description
_atom_type_scat_dispersion_real
_atom_type_scat_dispersion_imag
_atom_type_scat_source
C C 0.0033 0.0016 'International Tables Vol C Tables 4.2.6.8 and 6.1.1.4'
H H 0.0000 0.0000 'International Tables Vol C Tables 4.2.6.8 and 6.1.1.4'
N N 0.0061 0.0033 'International Tables Vol C Tables 4.2.6.8 and 6.1.1.4'
O O 0.0106 0.0060 'International Tables Vol C Tables 4.2.6.8 and 6.1.1.4'
Ni Ni 0.3393 1.1124 'International Tables Vol C Tables 4.2.6.8 and 6.1.1.4'

loop_
_geom_angle_atom_site_label_1
_geom_angle_atom_site_label_2
_geom_angle_atom_site_label_3
_geom_angle
N7 Ni1 O10 176.94(16)
N7 Ni1 N1 94.71(15)
O10 Ni1 N1 88.19(16)
N7 Ni1 N4 91.70(15)
O10 Ni1 N4 85.36(16)
N1 Ni1 N4 173.29(15)
N7 Ni1 O5 77.26(13)
O10 Ni1 O5 103.82(14)
N1 Ni1 O5 88.43(14)
N4 Ni1 O5 94.92(14)
N7 Ni1 O9 77.03(12)
O10 Ni1 O9 101.86(13)
N1 Ni1 O9 93.44(14)
N4 Ni1 O9 86.08(14)
O5 Ni1 O9 154.29(11)
C25 O5 Ni1 114.6(3)
C28 O7 H7 109.5
C31 O9 Ni1 113.4(3)
Ni1 O10 H10B 130.0
Ni1 O10 H10A 108.0
H10B O10 H10A 115.8
C3 N1 C2 115.9(4)
C3 N1 Ni1 121.5(3)
C2 N1 Ni1 122.6(3)
O1 N2 C6 125.7(6)
O1 N2 C7 123.8(6)
C6 N2 C7 109.4(6)
C6 N3 O2 126.2(7)
C6 N3 C10 113.5(6)
O2 N3 C10 115.7(7)
C14 N4 C15 117.7(4)
C14 N4 Ni1 122.6(3)
C15 N4 Ni1 119.6(3)
O3 N5 C18 126.7(5)
O3 N5 C22 119.9(5)
C18 N5 C22 113.2(5)
O4 N6 C18 125.4(5)
O4 N6 C19 121.0(5)
C18 N6 C19 113.5(5)
C26 N7 C30 120.8(4)
C26 N7 Ni1 119.7(3)
C30 N7 Ni1 119.5(3)
C2 C1 C5 118.9(5)
C2 C1 H1 120.5
C5 C1 H1 120.5
N1 C2 C1 124.2(5)
N1 C2 H2 117.9
C1 C2 H2 117.9
N1 C3 C4 123.9(5)
N1 C3 H3 118.0
C4 C3 H3 118.0
C3 C4 C5 119.6(5)
C3 C4 H4 120.2
C5 C4 H4 120.2
C1 C5 C4 117.4(5)
C1 C5 C6 120.3(5)
C4 C5 C6 122.3(5)
N3 C6 N2 107.9(6)
N3 C6 C5 125.6(6)
N2 C6 C5 126.4(6)
C10 C7 C9 124.9(8)
C10 C7 N2 101.8(6)
C9 C7 N2 110.2(7)
C10 C7 C8 104.3(9)
C9 C7 C8 107.5(9)
N2 C7 C8 107.0(7)
C7 C8 H8A 109.5
C7 C8 H8C 109.5
H8A C8 H8C 109.5
C7 C8 H8B 109.5
H8A C8 H8B 109.5
H8C C8 H8B 109.5
C7 C9 H9A 109.5
C7 C9 H9B 109.5
H9A C9 H9B 109.5
C7 C9 H9C 109.5
H9A C9 H9C 109.5
H9B C9 H9C 109.5
C12 C10 C7 120.3(9)
C12 C10 N3 110.8(7)
C7 C10 N3 98.8(6)
C12 C10 C11 109.7(9)
C7 C10 C11 106.6(8)
N3 C10 C11 109.8(9)
C10 C11 H11A 109.5
C10 C11 H11C 109.5
H11A C11 H11C 109.5
C10 C11 H11B 109.5
H11A C11 H11B 109.5
H11C C11 H11B 109.5
C10 C12 H12A 109.5
C10 C12 H12C 109.5
H12A C12 H12C 109.5
C10 C12 H12B 109.5
H12A C12 H12B 109.5
H12C C12 H12B 109.5
C14 C13 C17 119.4(5)
C14 C13 H13 120.3
C17 C13 H13 120.3
N4 C14 C13 123.1(5)
N4 C14 H14 118.4
C13 C14 H14 118.4
N4 C15 C16 124.2(4)
N4 C15 H15 117.9
C16 C15 H15 117.9
C15 C16 C17 119.1(5)
C15 C16 H16 120.5
C17 C16 H16 120.5
C13 C17 C16 116.5(5)
C13 C17 C18 122.2(5)
C16 C17 C18 121.2(4)
N5 C18 N6 107.8(5)
N5 C18 C17 126.5(5)
N6 C18 C17 125.6(5)
C21 C19 N6 108.3(7)
C21 C19 C22 116.9(8)
N6 C19 C22 103.5(4)
C21 C19 C20 115.2(10)
N6 C19 C20 102.3(7)
C22 C19 C20 109.0(7)
C19 C20 H20B 109.5
C19 C20 H20A 109.5
H20B C20 H20A 109.5
C19 C20 H20C 109.5
H20B C20 H20C 109.5
H20A C20 H20C 109.5
C19 C21 H21B 109.5
C19 C21 H21C 109.5
H21B C21 H21C 109.5
C19 C21 H21A 109.5
H21B C21 H21A 109.5
H21C C21 H21A 109.5
C23 C22 N5 108.3(8)
C23 C22 C19 122.3(8)
N5 C22 C19 101.3(5)
C23 C22 C24 107.4(10)
N5 C22 C24 102.9(7)
C19 C22 C24 112.7(8)
C22 C23 H23A 109.5
C22 C23 H23C 109.5
H23A C23 H23C 109.5
C22 C23 H23B 109.5
H23A C23 H23B 109.5
H23C C23 H23B 109.5
C22 C24 H24A 109.5
C22 C24 H24C 109.5
H24A C24 H24C 109.5
C22 C24 H24B 109.5
H24A C24 H24B 109.5
H24C C24 H24B 109.5
O6 C25 O5 128.0(4)
O6 C25 C26 116.8(4)
O5 C25 C26 115.2(4)
N7 C26 C27 121.3(4)
N7 C26 C25 112.6(4)
C27 C26 C25 126.1(4)
C26 C27 C28 118.9(4)
C26 C27 H27 120.5
C28 C27 H27 120.5
O7 C28 C27 122.8(4)
O7 C28 C29 118.0(4)
C27 C28 C29 119.2(4)
C30 C29 C28 118.2(4)
C30 C29 H29 120.9
C28 C29 H29 120.9
N7 C30 C29 121.5(4)
N7 C30 C31 112.0(4)
C29 C30 C31 126.5(4)
O9 C31 O8 126.4(4)
O9 C31 C30 116.8(4)
O8 C31 C30 116.7(4)

loop_
_geom_bond_atom_site_label_1
_geom_bond_atom_site_label_2
_geom_bond_distance
Ni1 N7 1.978(3)
Ni1 O10 2.055(3)
Ni1 N1 2.090(4)
Ni1 N4 2.118(4)
Ni1 O5 2.149(3)
Ni1 O9 2.163(3)
O1 N2 1.250(8)
O2 N3 1.325(11)
O3 N5 1.276(7)
O4 N6 1.281(6)
O5 C25 1.267(6)
O6 C25 1.238(5)
O7 C28 1.340(6)
O7 H7 0.8200
O8 C31 1.255(5)
O9 C31 1.252(5)
O10 H10B 0.8496
O10 H10A 0.8507
N1 C3 1.336(6)
N1 C2 1.346(7)
N2 C6 1.317(8)
N2 C7 1.523(8)
N3 C6 1.315(9)
N3 C10 1.493(9)
N4 C14 1.324(7)
N4 C15 1.326(6)
N5 C18 1.335(7)
N5 C22 1.516(8)
N6 C18 1.349(7)
N6 C19 1.473(7)
N7 C26 1.333(5)
N7 C30 1.339(5)
C1 C2 1.370(8)
C1 C5 1.385(8)
C1 H1 0.9300
C2 H2 0.9300
C3 C4 1.366(7)
C3 H3 0.9300
C4 C5 1.387(8)
C4 H4 0.9300
C5 C6 1.466(8)
C7 C10 1.473(12)
C7 C9 1.481(11)
C7 C8 1.647(14)
C8 H8A 0.9600
C8 H8C 0.9600
C8 H8B 0.9600
C9 H9A 0.9600
C9 H9B 0.9600
C9 H9C 0.9600
C10 C12 1.469(11)
C10 C11 1.573(14)
C11 H11A 0.9600
C11 H11C 0.9600
C11 H11B 0.9600
C12 H12A 0.9600
C12 H12C 0.9600
C12 H12B 0.9600
C13 C14 1.387(8)
C13 C17 1.391(7)
C13 H13 0.9300
C14 H14 0.9300
C15 C16 1.358(7)
C15 H15 0.9300
C16 C17 1.420(7)
C16 H16 0.9300
C17 C18 1.442(7)
C19 C21 1.448(15)
C19 C22 1.520(9)
C19 C20 1.548(14)
C20 H20B 0.9600
C20 H20A 0.9600
C20 H20C 0.9600
C21 H21B 0.9600
C21 H21C 0.9600
C21 H21A 0.9600
C22 C23 1.411(13)
C22 C24 1.548(14)
C23 H23A 0.9600
C23 H23C 0.9600
C23 H23B 0.9600
C24 H24A 0.9600
C24 H24C 0.9600
C24 H24B 0.9600
C25 C26 1.524(6)
C26 C27 1.371(6)
C27 C28 1.395(6)
C27 H27 0.9300
C28 C29 1.401(6)
C29 C30 1.377(6)
C29 H29 0.9300
C30 C31 1.508(6)

loop_
_geom_torsion_atom_site_label_1
_geom_torsion_atom_site_label_2
_geom_torsion_atom_site_label_3
_geom_torsion_atom_site_label_4
_geom_torsion
N7 Ni1 O5 C25 7.1(3)
O10 Ni1 O5 C25 -175.8(3)
N1 Ni1 O5 C25 -88.1(3)
N4 Ni1 O5 C25 97.8(3)
O9 Ni1 O5 C25 6.6(5)
N7 Ni1 O9 C31 9.9(3)
O10 Ni1 O9 C31 -167.2(3)
N1 Ni1 O9 C31 103.9(3)
N4 Ni1 O9 C31 -82.8(3)
O5 Ni1 O9 C31 10.4(5)
N7 Ni1 N1 C3 -112.4(4)
O10 Ni1 N1 C3 68.5(4)
N4 Ni1 N1 C3 84.7(14)
O5 Ni1 N1 C3 -35.4(4)
O9 Ni1 N1 C3 170.3(4)
N7 Ni1 N1 C2 70.7(4)
O10 Ni1 N1 C2 -108.3(4)
N4 Ni1 N1 C2 -92.2(14)
O5 Ni1 N1 C2 147.8(4)
O9 Ni1 N1 C2 -6.5(4)
N7 Ni1 N4 C14 74.1(4)
O10 Ni1 N4 C14 -106.7(4)
N1 Ni1 N4 C14 -122.9(13)
O5 Ni1 N4 C14 -3.2(4)
O9 Ni1 N4 C14 151.0(4)
N7 Ni1 N4 C15 -109.0(4)
O10 Ni1 N4 C15 70.1(4)
N1 Ni1 N4 C15 53.9(15)
O5 Ni1 N4 C15 173.6(4)
O9 Ni1 N4 C15 -32.2(4)
O10 Ni1 N7 C26 -114(3)
N1 Ni1 N7 C26 84.1(3)
N4 Ni1 N7 C26 -97.9(3)
O5 Ni1 N7 C26 -3.3(3)
O9 Ni1 N7 C26 176.5(3)
O10 Ni1 N7 C30 63(3)
N1 Ni1 N7 C30 -98.5(3)
N4 Ni1 N7 C30 79.6(3)
O5 Ni1 N7 C30 174.2(4)
O9 Ni1 N7 C30 -6.0(3)
C3 N1 C2 C1 -0.4(8)
Ni1 N1 C2 C1 176.6(5)
C5 C1 C2 N1 0.9(9)
C2 N1 C3 C4 1.1(8)
Ni1 N1 C3 C4 -175.9(4)
N1 C3 C4 C5 -2.3(9)
C2 C1 C5 C4 -1.9(9)
C2 C1 C5 C6 179.5(6)
C3 C4 C5 C1 2.6(9)
C3 C4 C5 C6 -178.8(6)
O2 N3 C6 N2 -162.1(11)
C10 N3 C6 N2 -7.4(11)
O2 N3 C6 C5 16.0(16)
C10 N3 C6 C5 170.7(8)
O1 N2 C6 N3 179.8(9)
C7 N2 C6 N3 -12.0(9)
O1 N2 C6 C5 1.6(12)
C7 N2 C6 C5 169.8(7)
C1 C5 C6 N3 22.3(12)
C4 C5 C6 N3 -156.2(8)
C1 C5 C6 N2 -159.9(7)
C4 C5 C6 N2 21.6(11)
O1 N2 C7 C10 -165.2(8)
C6 N2 C7 C10 26.3(9)
O1 N2 C7 C9 -30.9(12)
C6 N2 C7 C9 160.7(8)
O1 N2 C7 C8 85.6(10)
C6 N2 C7 C8 -82.8(9)
C9 C7 C10 C12 87.5(13)
N2 C7 C10 C12 -147.4(8)
C8 C7 C10 C12 -36.2(10)
C9 C7 C10 N3 -151.9(9)
N2 C7 C10 N3 -26.9(9)
C8 C7 C10 N3 84.3(8)
C9 C7 C10 C11 -38.1(11)
N2 C7 C10 C11 87.0(8)
C8 C7 C10 C11 -161.8(7)
C6 N3 C10 C12 150.7(9)
O2 N3 C10 C12 -51.9(14)
C6 N3 C10 C7 23.3(11)
O2 N3 C10 C7 -179.2(10)
C6 N3 C10 C11 -88.0(11)
O2 N3 C10 C11 69.5(12)
C15 N4 C14 C13 2.9(8)
Ni1 N4 C14 C13 179.8(4)
C17 C13 C14 N4 -2.9(9)
C14 N4 C15 C16 -1.8(8)
Ni1 N4 C15 C16 -178.8(4)
N4 C15 C16 C17 0.6(9)
C14 C13 C17 C16 1.5(8)
C14 C13 C17 C18 -173.9(5)
C15 C16 C17 C13 -0.4(8)
C15 C16 C17 C18 175.0(5)
O3 N5 C18 N6 179.6(6)
C22 N5 C18 N6 5.0(8)
O3 N5 C18 C17 2.7(11)
C22 N5 C18 C17 -172.0(6)
O4 N6 C18 N5 177.0(7)
C19 N6 C18 N5 0.7(8)
O4 N6 C18 C17 -6.0(11)
C19 N6 C18 C17 177.7(6)
C13 C17 C18 N5 156.2(6)
C16 C17 C18 N5 -18.9(9)
C13 C17 C18 N6 -20.2(9)
C16 C17 C18 N6 164.6(6)
O4 N6 C19 C21 53.1(11)
C18 N6 C19 C21 -130.5(9)
O4 N6 C19 C22 177.8(7)
C18 N6 C19 C22 -5.8(8)
O4 N6 C19 C20 -69.0(9)
C18 N6 C19 C20 107.4(8)
O3 N5 C22 C23 46.9(10)
C18 N5 C22 C23 -138.0(8)
O3 N5 C22 C19 176.7(6)
C18 N5 C22 C19 -8.2(8)
O3 N5 C22 C24 -66.6(9)
C18 N5 C22 C24 108.5(8)
C21 C19 C22 C23 -113.2(13)
N6 C19 C22 C23 127.9(10)
C20 C19 C22 C23 19.7(12)
C21 C19 C22 N5 126.5(9)
N6 C19 C22 N5 7.7(7)
C20 C19 C22 N5 -100.6(7)
C21 C19 C22 C24 17.2(12)
N6 C19 C22 C24 -101.6(8)
C20 C19 C22 C24 150.1(9)
Ni1 O5 C25 O6 170.9(4)
Ni1 O5 C25 C26 -9.3(5)
C30 N7 C26 C27 4.7(7)
Ni1 N7 C26 C27 -177.8(4)
C30 N7 C26 C25 -177.8(4)
Ni1 N7 C26 C25 -0.4(5)
O6 C25 C26 N7 -173.4(4)
O5 C25 C26 N7 6.7(5)
O6 C25 C26 C27 3.9(7)
O5 C25 C26 C27 -176.0(5)
N7 C26 C27 C28 -2.7(8)
C25 C26 C27 C28 -179.8(5)
C26 C27 C28 O7 177.9(5)
C26 C27 C28 C29 -1.2(8)
O7 C28 C29 C30 -176.1(4)
C27 C28 C29 C30 3.2(7)
C26 N7 C30 C29 -2.7(6)
Ni1 N7 C30 C29 179.9(3)
C26 N7 C30 C31 179.5(4)
Ni1 N7 C30 C31 2.0(5)
C28 C29 C30 N7 -1.3(6)
C28 C29 C30 C31 176.3(4)
Ni1 O9 C31 O8 168.5(4)
Ni1 O9 C31 C30 -11.8(5)
N7 C30 C31 O9 7.2(6)
C29 C30 C31 O9 -170.6(4)
N7 C30 C31 O8 -173.1(4)
C29 C30 C31 O8 9.1(7)
